data_4320923
loop_
_publ_author_name
'Richard M. Wood'
'Khalil A. Abboud'
'Ruth C. Palenik'
'Gus J. Palenik'

_publ_section_title
;
 Bond Valence Sums in Coordination Chemistry. Calculation of the Oxidation
 State of Chromium in Complexes Containing Only Cr-O Bonds and a
 Redetermination of the Crystal Structure of Potassium
 Tetra(peroxo)chromate(V)
;
_journal_name_full 'Inorganic Chemistry'
_journal_page_first 2065
_journal_page_last 2068
_journal_paper_doi 10.1021/ic990982c
_journal_volume 39
_journal_year 2000
_chemical_formula_sum 'Cr K3 O8'
_chemical_formula_weight 297.30
_chemical_name_systematic
; 
 ? 
;
_space_group_IT_number 121
_symmetry_cell_setting tetragonal
_symmetry_space_group_name_Hall 'I -4 2'
_symmetry_space_group_name_H-M 'I -4 2 m'
_atom_sites_solution_hydrogens geom
_atom_sites_solution_primary direct
_atom_sites_solution_secondary difmap
_audit_creation_method SHELXL
_cell_angle_alpha 90.00
_cell_angle_beta 90.00
_cell_angle_gamma 90.00
_cell_formula_units_Z 2
_cell_length_a 6.6940(3)
_cell_length_b 6.6940(3)
_cell_length_c 7.5736(5)
_cell_measurement_temperature 173(2)
_cell_volume 339.37(3)
_computing_cell_refinement 'Siemens platform/CCD'
_computing_data_collection 'Siemens platform/CCD'
_computing_data_reduction 'Siemens Saint'
_computing_molecular_graphics 'Siemens SHELXTL'
_computing_publication_material 'Siemens SHELXTL'
_computing_structure_refinement 'SHELXL-93 (Sheldrick, 1993)'
_computing_structure_solution 'SHELXS-86 (Sheldrick, 1990)'
_diffrn_ambient_temperature 173(2)
_diffrn_measurement_device 'Siemens platform/CCD'
_diffrn_measurement_method '\w scans'
_diffrn_radiation_monochromator graphite
_diffrn_radiation_source 'normal-focus sealed tube'
_diffrn_radiation_type MoK\a
_diffrn_radiation_wavelength 0.71073
_diffrn_reflns_av_R_equivalents 0.0383
_diffrn_reflns_av_sigmaI/netI 0.0222
_diffrn_reflns_limit_h_max 9
_diffrn_reflns_limit_h_min -8
_diffrn_reflns_limit_k_max 7
_diffrn_reflns_limit_k_min -8
_diffrn_reflns_limit_l_max 10
_diffrn_reflns_limit_l_min -6
_diffrn_reflns_number 2203
_diffrn_reflns_theta_max 27.43
_diffrn_reflns_theta_min 4.06
_exptl_absorpt_coefficient_mu 3.530
_exptl_absorpt_correction_type none
_exptl_crystal_colour Red
_exptl_crystal_density_diffrn 2.909
_exptl_crystal_description Blocks
_exptl_crystal_F_000 290
_exptl_crystal_size_max 0.10
_exptl_crystal_size_mid 0.08
_exptl_crystal_size_min 0.05
_refine_diff_density_max 0.202
_refine_diff_density_min -0.286
_refine_diff_density_rms 0.067
_refine_ls_abs_structure_details 'Flack H D (1983), Acta Cryst. A39, 876-881'
_refine_ls_abs_structure_Flack -0.05(3)
_refine_ls_extinction_coef 0.0159(20)
_refine_ls_extinction_expression Fc^*^=3DkFc[1+0.001xFc^2^\l^3^/sin(2\q)]^-1/4^
_refine_ls_extinction_method SHELXL
_refine_ls_goodness_of_fit_all 1.032
_refine_ls_goodness_of_fit_obs 1.034
_refine_ls_matrix_type full
_refine_ls_number_parameters 20
_refine_ls_number_reflns 219
_refine_ls_number_restraints 0
_refine_ls_restrained_S_all 1.032
_refine_ls_restrained_S_obs 1.034
_refine_ls_R_factor_all 0.0149
_refine_ls_R_factor_obs 0.0149
_refine_ls_shift/esd_max 0.000
_refine_ls_shift/esd_mean 0.000
_refine_ls_structure_factor_coef Fsqd
_refine_ls_weighting_details 'w=1/[\s^2^(Fo^2^)+(0.0193P)^2^+0.2740P] where P=(Fo^2^+2Fc^2^)/3'
_refine_ls_weighting_scheme calc
_refine_ls_wR_factor_all 0.0408
_refine_ls_wR_factor_obs 0.0408
_reflns_number_observed 218
_reflns_number_total 219
_reflns_observed_criterion >2sigma(I)
_cod_data_source_file ic990982c.cif
_cod_data_source_block k3t
_cod_depositor_comments
;
The following automatic conversions were performed:

'_symmetry_cell_setting' value 'Tetragonal' changed to 'tetragonal'
according to the built-in table from CIF Core dictionary named
'cif_core.dic' version 2.4.1 from 2010-06-29.

Automatic conversion script
Id: cif_fix_values 1646 2011-03-28 12:23:43Z adriana 

The following automatic conversions were performed:

'_refine_ls_weighting_scheme' value 'calc
w=1/[\s^2^(Fo^2^)+(0.0193P)^2^+0.2740P] where P=(Fo^2^+2Fc^2^)/3' was
changed to 'calc'. New tag '_refine_ls_weighting_details' was
created. The value of the new tag was set to
'w=1/[\s^2^(Fo^2^)+(0.0193P)^2^+0.2740P] where P=(Fo^2^+2Fc^2^)/3'.

Automatic conversion script
Id: cif_fix_values 3143 2015-03-26 13:38:13Z robertas 
;
_cod_database_code 4320923

loop_
_symmetry_equiv_pos_as_xyz
'x, y, z'
'-x, -y, z'
'y, -x, -z'
'-y, x, -z'
'-x, y, -z'
'x, -y, -z'
'-y, -x, z'
'y, x, z'
'x+1/2, y+1/2, z+1/2'
'-x+1/2, -y+1/2, z+1/2'
'y+1/2, -x+1/2, -z+1/2'
'-y+1/2, x+1/2, -z+1/2'
'-x+1/2, y+1/2, -z+1/2'
'x+1/2, -y+1/2, -z+1/2'
'-y+1/2, -x+1/2, z+1/2'
'y+1/2, x+1/2, z+1/2'

loop_
_atom_site_aniso_label
_atom_site_aniso_U_11
_atom_site_aniso_U_22
_atom_site_aniso_U_33
_atom_site_aniso_U_23
_atom_site_aniso_U_13
_atom_site_aniso_U_12
Cr 0.0060(2) 0.0060(2) 0.0060(3) 0.000 0.000 0.000
K1 0.0106(3) 0.0106(3) 0.0113(4) 0.000 0.000 0.000
K2 0.0105(3) 0.0105(3) 0.0266(4) 0.000 0.000 0.000
O1 0.0128(4) 0.0128(4) 0.0084(6) -0.0005(4) -0.0005(4) -0.0025(5)
O2 0.0128(4) 0.0128(4) 0.0106(6) 0.0011(4) 0.0011(4) -0.0051(5)

loop_
_atom_site_label
_atom_site_type_symbol
_atom_site_fract_x
_atom_site_fract_y
_atom_site_fract_z
_atom_site_U_iso_or_equiv
_atom_site_thermal_displace_type
_atom_site_occupancy
_atom_site_calc_flag
_atom_site_refinement_flags
_atom_site_disorder_group
Cr Cr 0.0000 0.0000 0.0000 0.0060(2) Uani 1 d S .
K1 K 0.0000 0.0000 0.5000 0.0108(2) Uani 1 d S .
K2 K 0.0000 0.5000 0.2500 0.0159(2) Uani 1 d S .
O1 O 0.13483(14) 0.13483(14) 0.1825(2) 0.0114(3) Uani 1 d S .
O2 O 0.20661(14) 0.20661(14) 0.0131(2) 0.0121(3) Uani 1 d S .

loop_
_atom_type_symbol
_atom_type_description
_atom_type_scat_dispersion_real
_atom_type_scat_dispersion_imag
_atom_type_scat_source
O O 0.0106 0.0060 'International Tables Vol C Tables 4.2.6.8 and 6.1.1.4'
K K 0.2009 0.2494 'International Tables Vol C Tables 4.2.6.8 and 6.1.1.4'
Cr Cr 0.3209 0.6236 'International Tables Vol C Tables 4.2.6.8 and 6.1.1.4'

loop_
_geom_angle_atom_site_label_1
_geom_angle_atom_site_label_2
_geom_angle_atom_site_label_3
_geom_angle
_geom_angle_site_symmetry_1
_geom_angle_site_symmetry_3
_geom_angle_publ_flag
O1 Cr O1 122.66(5) . 4 ?
O1 Cr O1 122.66(5) . 3 ?
O1 Cr O1 85.46(8) 4 3 ?
O1 Cr O1 85.46(8) . 2 ?
O1 Cr O1 122.66(5) 4 2 ?
O1 Cr O1 122.66(5) 3 2 ?
O1 Cr O2 44.38(6) . . ?
O1 Cr O2 92.13(3) 4 . ?
O1 Cr O2 92.13(3) 3 . ?
O1 Cr O2 129.83(6) 2 . ?
O1 Cr O2 129.83(6) . 2 ?
O1 Cr O2 92.13(3) 4 2 ?
O1 Cr O2 92.13(3) 3 2 ?
O1 Cr O2 44.38(6) 2 2 ?
O2 Cr O2 174.21(8) . 2 ?
O1 Cr O2 92.13(3) . 4 ?
O1 Cr O2 44.38(6) 4 4 ?
O1 Cr O2 129.83(6) 3 4 ?
O1 Cr O2 92.13(3) 2 4 ?
O2 Cr O2 90.146(4) . 4 ?
O2 Cr O2 90.146(4) 2 4 ?
O1 Cr O2 92.13(3) . 3 ?
O1 Cr O2 129.83(6) 4 3 ?
O1 Cr O2 44.38(6) 3 3 ?
O1 Cr O2 92.13(3) 2 3 ?
O2 Cr O2 90.146(4) . 3 ?
O2 Cr O2 90.146(4) 2 3 ?
O2 Cr O2 174.21(8) 4 3 ?
O1 Cr K1 42.73(4) . . ?
O1 Cr K1 137.27(4) 4 . ?
O1 Cr K1 137.27(4) 3 . ?
O1 Cr K1 42.73(4) 2 . ?
O2 Cr K1 87.10(4) . . ?
O2 Cr K1 87.11(4) 2 . ?
O2 Cr K1 92.89(4) 4 . ?
O2 Cr K1 92.89(4) 3 . ?
O1 Cr K1 137.27(4) . 1_554 ?
O1 Cr K1 42.73(4) 4 1_554 ?
O1 Cr K1 42.73(4) 3 1_554 ?
O1 Cr K1 137.27(4) 2 1_554 ?
O2 Cr K1 92.90(4) . 1_554 ?
O2 Cr K1 92.89(4) 2 1_554 ?
O2 Cr K1 87.11(4) 4 1_554 ?
O2 Cr K1 87.11(4) 3 1_554 ?
K1 Cr K1 180.0 . 1_554 ?
O1 Cr K2 141.196(8) . 9_444 ?
O1 Cr K2 38.804(8) 4 9_444 ?
O1 Cr K2 93.21(3) 3 9_444 ?
O1 Cr K2 86.79(3) 2 9_444 ?
O2 Cr K2 129.76(3) . 9_444 ?
O2 Cr K2 53.86(3) 2 9_444 ?
O2 Cr K2 50.24(3) 4 9_444 ?
O2 Cr K2 126.14(3) 3 9_444 ?
K1 Cr K2 119.497(1) . 9_444 ?
K1 Cr K2 60.503(1) 1_554 9_444 ?
O1 Cr K2 38.804(8) . . ?
O1 Cr K2 86.79(3) 4 . ?
O1 Cr K2 141.196(8) 3 . ?
O1 Cr K2 93.21(3) 2 . ?
O2 Cr K2 50.24(3) . . ?
O2 Cr K2 126.14(3) 2 . ?
O2 Cr K2 53.86(3) 4 . ?
O2 Cr K2 129.76(3) 3 . ?
K1 Cr K2 60.503(1) . . ?
K1 Cr K2 119.497(1) 1_554 . ?
K2 Cr K2 104.030(1) 9_444 . ?
O1 K1 O1 141.28(4) 2 4_556 ?
O1 K1 O1 141.28(4) 2 3_556 ?
O1 K1 O1 55.92(5) 4_556 3_556 ?
O1 K1 O1 55.91(5) 2 . ?
O1 K1 O1 141.28(4) 4_556 . ?
O1 K1 O1 141.28(4) 3_556 . ?
O1 K1 O2 120.00(4) 2 10 ?
O1 K1 O2 88.20(3) 4_556 10 ?
O1 K1 O2 88.20(3) 3_556 10 ?
O1 K1 O2 64.08(4) . 10 ?
O1 K1 O2 64.08(4) 2 9_445 ?
O1 K1 O2 88.20(3) 4_556 9_445 ?
O1 K1 O2 88.20(3) 3_556 9_445 ?
O1 K1 O2 120.00(4) . 9_445 ?
O2 K1 O2 175.92(6) 10 9_445 ?
O1 K1 O2 88.20(3) 2 12_545 ?
O1 K1 O2 120.00(4) 4_556 12_545 ?
O1 K1 O2 64.08(4) 3_556 12_545 ?
O1 K1 O2 88.20(3) . 12_545 ?
O2 K1 O2 90.073(2) 10 12_545 ?
O2 K1 O2 90.073(2) 9_445 12_545 ?
O1 K1 O2 88.20(3) 2 11_455 ?
O1 K1 O2 64.08(4) 4_556 11_455 ?
O1 K1 O2 120.00(4) 3_556 11_455 ?
O1 K1 O2 88.20(3) . 11_455 ?
O2 K1 O2 90.073(2) 10 11_455 ?
O2 K1 O2 90.073(2) 9_445 11_455 ?
O2 K1 O2 175.92(6) 12_545 11_455 ?
O1 K1 Cr 152.04(3) 2 1_556 ?
O1 K1 Cr 27.96(3) 4_556 1_556 ?
O1 K1 Cr 27.96(3) 3_556 1_556 ?
O1 K1 Cr 152.04(3) . 1_556 ?
O2 K1 Cr 87.96(3) 10 1_556 ?
O2 K1 Cr 87.96(3) 9_445 1_556 ?
O2 K1 Cr 92.04(3) 12_545 1_556 ?
O2 K1 Cr 92.04(3) 11_455 1_556 ?
O1 K1 Cr 27.96(3) 2 . ?
O1 K1 Cr 152.04(3) 4_556 . ?
O1 K1 Cr 152.04(3) 3_556 . ?
O1 K1 Cr 27.96(3) . . ?
O2 K1 Cr 92.04(3) 10 . ?
O2 K1 Cr 92.04(3) 9_445 . ?
O2 K1 Cr 87.96(3) 12_545 . ?
O2 K1 Cr 87.96(3) 11_455 . ?
Cr K1 Cr 180.0 1_556 . ?
O1 K1 K2 136.340(12) 2 9_545 ?
O1 K1 K2 81.58(2) 4_556 9_545 ?
O1 K1 K2 43.660(12) 3_556 9_545 ?
O1 K1 K2 98.42(2) . 9_545 ?
O2 K1 K2 50.76(2) 10 9_545 ?
O2 K1 K2 126.69(2) 9_445 9_545 ?
O2 K1 K2 53.31(2) 12_545 9_545 ?
O2 K1 K2 129.24(2) 11_455 9_545 ?
Cr K1 K2 60.503(1) 1_556 9_545 ?
Cr K1 K2 119.497(1) . 9_545 ?
O1 K1 K2 43.660(12) 2 1_545 ?
O1 K1 K2 136.340(12) 4_556 1_545 ?
O1 K1 K2 98.42(2) 3_556 1_545 ?
O1 K1 K2 81.58(2) . 1_545 ?
O2 K1 K2 129.24(2) 10 1_545 ?
O2 K1 K2 53.31(2) 9_445 1_545 ?
O2 K1 K2 50.76(2) 12_545 1_545 ?
O2 K1 K2 126.69(2) 11_455 1_545 ?
Cr K1 K2 119.497(1) 1_556 1_545 ?
Cr K1 K2 60.503(1) . 1_545 ?
K2 K1 K2 104.030(1) 9_545 1_545 ?
O1 K2 O1 157.79(6) 12 11_455 ?
O1 K2 O1 92.127(11) 12 2_565 ?
O1 K2 O1 92.127(11) 11_455 2_565 ?
O1 K2 O1 92.127(11) 12 . ?
O1 K2 O1 92.127(11) 11_455 . ?
O1 K2 O1 157.79(6) 2_565 . ?
O1 K2 O2 85.03(4) 12 . ?
O1 K2 O2 108.50(3) 11_455 . ?
O1 K2 O2 130.12(4) 2_565 . ?
O1 K2 O2 28.95(4) . . ?
O1 K2 O2 28.95(4) 12 12 ?
O1 K2 O2 130.12(4) 11_455 12 ?
O1 K2 O2 85.03(4) 2_565 12 ?
O1 K2 O2 108.50(3) . 12 ?
O2 K2 O2 110.99(2) . 12 ?
O1 K2 O2 130.12(4) 12 11_455 ?
O1 K2 O2 28.95(4) 11_455 11_455 ?
O1 K2 O2 108.50(3) 2_565 11_455 ?
O1 K2 O2 85.03(4) . 11_455 ?
O2 K2 O2 110.99(2) . 11_455 ?
O2 K2 O2 106.48(4) 12 11_455 ?
O1 K2 O2 108.50(3) 12 2_565 ?
O1 K2 O2 85.03(4) 11_455 2_565 ?
O1 K2 O2 28.95(4) 2_565 2_565 ?
O1 K2 O2 130.12(4) . 2_565 ?
O2 K2 O2 106.48(4) . 2_565 ?
O2 K2 O2 110.99(2) 12 2_565 ?
O2 K2 O2 110.99(2) 11_455 2_565 ?
O1 K2 O2 138.15(3) 12 4 ?
O1 K2 O2 60.07(3) 11_455 4 ?
O1 K2 O2 107.80(4) 2_565 4 ?
O1 K2 O2 56.52(4) . 4 ?
O2 K2 O2 53.85(4) . 4 ?
O2 K2 O2 164.29(5) 12 4 ?
O2 K2 O2 78.551(10) 11_455 4 ?
O2 K2 O2 79.96(4) 2_565 4 ?
O1 K2 O2 56.52(4) 12 10 ?
O1 K2 O2 107.80(4) 11_455 10 ?
O1 K2 O2 138.15(3) 2_565 10 ?
O1 K2 O2 60.07(3) . 10 ?
O2 K2 O2 78.551(9) . 10 ?
O2 K2 O2 53.85(4) 12 10 ?
O2 K2 O2 79.96(4) 11_455 10 ?
O2 K2 O2 164.29(5) 2_565 10 ?
O2 K2 O2 114.05(2) 4 10 ?
O1 K2 O2 60.07(3) 12 3_565 ?
O1 K2 O2 138.15(3) 11_455 3_565 ?
O1 K2 O2 56.52(4) 2_565 3_565 ?
O1 K2 O2 107.80(4) . 3_565 ?
O2 K2 O2 79.96(4) . 3_565 ?
O2 K2 O2 78.551(9) 12 3_565 ?
O2 K2 O2 164.29(5) 11_455 3_565 ?
O2 K2 O2 53.85(4) 2_565 3_565 ?
O2 K2 O2 100.65(4) 4 3_565 ?
O2 K2 O2 114.05(2) 10 3_565 ?
O1 K2 O2 107.80(4) 12 9_455 ?
O1 K2 O2 56.52(4) 11_455 9_455 ?
O1 K2 O2 60.07(3) 2_565 9_455 ?
O1 K2 O2 138.15(3) . 9_455 ?
O2 K2 O2 164.29(5) . 9_455 ?
O2 K2 O2 79.96(4) 12 9_455 ?
O2 K2 O2 53.85(4) 11_455 9_455 ?
O2 K2 O2 78.551(9) 2_565 9_455 ?
O2 K2 O2 114.05(2) 4 9_455 ?
O2 K2 O2 100.65(4) 10 9_455 ?
O2 K2 O2 114.05(2) 3_565 9_455 ?
O2 O1 Cr 70.64(7) . . ?
O2 O1 K2 88.74(5) . 13_545 ?
Cr O1 K2 114.84(3) . 13_545 ?
O2 O1 K2 88.74(5) . . ?
Cr O1 K2 114.84(3) . . ?
K2 O1 K2 126.06(5) 13_545 . ?
O2 O1 K1 179.95(10) . . ?
Cr O1 K1 109.31(6) . . ?
K2 O1 K1 91.28(3) 13_545 . ?
K2 O1 K1 91.28(3) . . ?
O1 O2 Cr 64.99(7) . . ?
O1 O2 K1 119.95(9) . 9_554 ?
Cr O2 K1 175.06(7) . 9_554 ?
O1 O2 K2 62.30(4) . 13_545 ?
Cr O2 K2 99.62(4) . 13_545 ?
K1 O2 K2 83.36(3) 9_554 13_545 ?
O1 O2 K2 62.30(4) . . ?
Cr O2 K2 99.62(4) . . ?
K1 O2 K2 83.36(3) 9_554 . ?
K2 O2 K2 104.25(4) 13_545 . ?
O1 O2 K2 128.74(3) . 9_544 ?
Cr O2 K2 95.69(4) . 9_544 ?
K1 O2 K2 81.13(3) 9_554 9_544 ?
K2 O2 K2 76.435(7) 13_545 9_544 ?
K2 O2 K2 164.29(5) . 9_544 ?
O1 O2 K2 128.74(3) . 5 ?
Cr O2 K2 95.69(4) . 5 ?
K1 O2 K2 81.13(3) 9_554 5 ?
K2 O2 K2 164.29(5) 13_545 5 ?
K2 O2 K2 76.435(7) . 5 ?
K2 O2 K2 98.64(4) 9_544 5 ?

loop_
_geom_bond_atom_site_label_1
_geom_bond_atom_site_label_2
_geom_bond_distance
_geom_bond_site_symmetry_2
_geom_bond_publ_flag
Cr O1 1.8812(13) . ?
Cr O1 1.8812(13) 4 ?
Cr O1 1.8812(13) 3 ?
Cr O1 1.8812(13) 2 ?
Cr O2 1.9584(13) . ?
Cr O2 1.9585(13) 2 ?
Cr O2 1.9585(13) 4 ?
Cr O2 1.9585(13) 3 ?
Cr K1 3.7868(3) . ?
Cr K1 3.7868(3) 1_554 ?
Cr K2 3.8454(1) 9_444 ?
Cr K2 3.8454(1) . ?
K1 O1 2.7227(14) 2 ?
K1 O1 2.7227(14) 4_556 ?
K1 O1 2.7227(14) 3_556 ?
K1 O1 2.7227(14) . ?
K1 O2 2.7792(13) 10 ?
K1 O2 2.7792(13) 9_445 ?
K1 O2 2.7792(13) 12_545 ?
K1 O2 2.7792(13) 11_455 ?
K1 Cr 3.7868(3) 1_556 ?
K1 K2 3.8454(1) 9_545 ?
K1 K2 3.8454(1) 1_545 ?
K2 O1 2.6555(6) 12 ?
K2 O1 2.6555(6) 11_455 ?
K2 O1 2.6555(6) 2_565 ?
K2 O1 2.6555(6) . ?
K2 O2 2.9983(9) . ?
K2 O2 2.9984(9) 12 ?
K2 O2 2.9984(9) 11_455 ?
K2 O2 2.9984(9) 2_565 ?
K2 O2 3.1208(9) 4 ?
K2 O2 3.1208(9) 10 ?
K2 O2 3.1208(9) 3_565 ?
K2 O2 3.1208(9) 9_455 ?
O1 O2 1.452(2) . ?
O1 K2 2.6555(6) 13_545 ?
O2 K1 2.7792(13) 9_554 ?
O2 K2 2.9983(9) 13_545 ?
O2 K2 3.1208(9) 9_544 ?
O2 K2 3.1208(9) 5 ?
